data_4508121
loop_
_publ_author_name
'Johnstone, Timothy C.'
'Kulak, Nora'
'Pridgen, Eric M.'
'Farokhzad, Omid C.'
'Langer, Robert'
'Lippard, Stephen J.'

_publ_section_title
;
 Nanoparticle encapsulation of mitaplatin and the effect thereof on in
 vivo properties.
;
_journal_issue 7
_journal_name_full 'ACS nano'
_journal_page_first 5675
_journal_page_last 5683
_journal_paper_doi 10.1021/nn401905g
_journal_volume 7
_journal_year 2013
_chemical_formula_moiety 'C4 H8 Cl6 N2 O4 Pt, 2(C2 H6 O S)'
_chemical_formula_sum 'C8 H20 Cl6 N2 O6 Pt S2'
_chemical_formula_weight 712.17
_chemical_name_systematic
; 
 ? 
;
_space_group_IT_number 2
_symmetry_cell_setting triclinic
_symmetry_space_group_name_Hall '-P 1'
_symmetry_space_group_name_H-M 'P -1'
_atom_sites_solution_hydrogens geom
_atom_sites_solution_primary heavy
_atom_sites_solution_secondary difmap
_audit_creation_method SHELXL-97
_cell_angle_alpha 93.3420(10)
_cell_angle_beta 104.4950(10)
_cell_angle_gamma 111.6230(10)
_cell_formula_units_Z 2
_cell_length_a 9.6269(6)
_cell_length_b 10.3718(6)
_cell_length_c 12.0448(8)
_cell_measurement_reflns_used 9181
_cell_measurement_temperature 100(2)
_cell_measurement_theta_max 0.988
_cell_measurement_theta_min 28.01
_cell_volume 1067.19(12)
_computing_cell_refinement 'Bruker SMART'
_computing_data_collection 'Bruker SMART'
_computing_data_reduction 'Bruker SAINT'
_computing_molecular_graphics 'Bruker SHELXTL'
_computing_publication_material 'Bruker SHELXTL'
_computing_structure_refinement 'Bruker SHELXTL'
_computing_structure_solution 'Bruker SHELXTL'
_diffrn_ambient_temperature 100(2)
_diffrn_measured_fraction_theta_full 0.988
_diffrn_measured_fraction_theta_max 0.988
_diffrn_measurement_device_type 'CCD area detector'
_diffrn_measurement_method 'phi and omega scans'
_diffrn_radiation_monochromator graphite
_diffrn_radiation_source 'fine-focus sealed tube'
_diffrn_radiation_type MoK\a
_diffrn_radiation_wavelength 0.71073
_diffrn_reflns_av_R_equivalents 0.0209
_diffrn_reflns_av_sigmaI/netI 0.0174
_diffrn_reflns_limit_h_max 12
_diffrn_reflns_limit_h_min -12
_diffrn_reflns_limit_k_max 13
_diffrn_reflns_limit_k_min -13
_diffrn_reflns_limit_l_max 15
_diffrn_reflns_limit_l_min -15
_diffrn_reflns_number 20288
_diffrn_reflns_theta_full 28.01
_diffrn_reflns_theta_max 28.01
_diffrn_reflns_theta_min 1.77
_exptl_absorpt_coefficient_mu 7.547
_exptl_absorpt_correction_T_max 0.4645
_exptl_absorpt_correction_T_min 0.1479
_exptl_absorpt_correction_type multi-scan
_exptl_absorpt_process_details 'Blessing, 1995'
_exptl_crystal_colour Yellow
_exptl_crystal_density_diffrn 2.216
_exptl_crystal_density_method 'not measured'
_exptl_crystal_description Prism
_exptl_crystal_F_000 684
_exptl_crystal_size_max 0.41
_exptl_crystal_size_mid 0.37
_exptl_crystal_size_min 0.12
_refine_diff_density_max 0.663
_refine_diff_density_min -1.497
_refine_diff_density_rms 0.157
_refine_ls_extinction_method none
_refine_ls_goodness_of_fit_ref 1.208
_refine_ls_hydrogen_treatment constr
_refine_ls_matrix_type full
_refine_ls_number_parameters 232
_refine_ls_number_reflns 5106
_refine_ls_number_restraints 0
_refine_ls_restrained_S_all 1.208
_refine_ls_R_factor_all 0.0162
_refine_ls_R_factor_gt 0.0161
_refine_ls_shift/su_max 0.004
_refine_ls_shift/su_mean 0.000
_refine_ls_structure_factor_coef Fsqd
_refine_ls_weighting_details 'calc w=1/[\s^2^(Fo^2^)+(0.0313P)^2^+1.5134P] where P=(Fo^2^+2Fc^2^)/3'
_refine_ls_weighting_scheme calc
_refine_ls_wR_factor_gt 0.0558
_refine_ls_wR_factor_ref 0.0559
_reflns_number_gt 5079
_reflns_number_total 5106
_reflns_threshold_expression >2sigma(I)
_cod_data_source_file nn401905g_si_002.cif
_cod_data_source_block DMSO*solvate
_cod_depositor_comments
;
The following automatic conversions were performed:

'_symmetry_cell_setting' value 'Triclinic' changed to 'triclinic'
according to /home/saulius/struct/CIF-dictionaries/cif_core.dic
dictionary named 'cif_core.dic' version 2.4.2 from 2011-04-26.

Automatic conversion script
Id: cif_fix_values 1891 2012-01-12 08:04:46Z andrius 
;
_cod_original_sg_symbol_H-M P-1
_cod_database_code 4508121

loop_
_symmetry_equiv_pos_as_xyz
'x, y, z'
'-x, -y, -z'

loop_
_atom_site_label
_atom_site_type_symbol
_atom_site_fract_x
_atom_site_fract_y
_atom_site_fract_z
_atom_site_U_iso_or_equiv
_atom_site_adp_type
_atom_site_occupancy
_atom_site_symmetry_multiplicity
_atom_site_calc_flag
_atom_site_refinement_flags
Pt1 Pt 0.382028(11) 1.469719(10) 0.262769(8) 0.00679(4) Uani 1 1 d .
Cl1 Cl 0.12551(8) 1.33955(8) 0.15598(6) 0.01296(13) Uani 1 1 d .
Cl2 Cl 0.30585(8) 1.57049(8) 0.40047(6) 0.01168(13) Uani 1 1 d .
S2S S 0.75595(8) 1.27351(8) 0.37770(6) 0.01165(13) Uani 1 1 d .
S1S S 0.13151(8) 0.29479(8) 0.80356(7) 0.01417(14) Uani 1 1 d .
O11 O 0.3747(2) 1.6193(2) 0.16645(19) 0.0113(4) Uani 1 1 d .
N1 N 0.4531(3) 1.3967(3) 0.1356(2) 0.0108(5) Uani 1 1 d .
H1A H 0.3815 1.3816 0.0654 0.016 Uiso 1 1 calc R
H1B H 0.4622 1.3145 0.1498 0.016 Uiso 1 1 calc R
H1C H 0.5472 1.4614 0.1348 0.016 Uiso 1 1 calc R
N2 N 0.6093(3) 1.5720(3) 0.3630(2) 0.0102(5) Uani 1 1 d .
H2A H 0.6512 1.6581 0.3429 0.015 Uiso 1 1 calc R
H2B H 0.6650 1.5207 0.3515 0.015 Uiso 1 1 calc R
H2C H 0.6128 1.5825 0.4394 0.015 Uiso 1 1 calc R
O21 O 0.3751(2) 1.3174(2) 0.36063(18) 0.0101(4) Uani 1 1 d .
Cl11 Cl 0.56993(8) 1.87667(8) 0.03136(6) 0.01314(13) Uani 1 1 d .
Cl22 Cl 0.33418(9) 0.93431(7) 0.37955(6) 0.01463(14) Uani 1 1 d .
Cl21 Cl 0.15175(9) 1.08067(8) 0.44152(7) 0.01773(15) Uani 1 1 d .
Cl12 Cl 0.23866(9) 1.76739(9) 0.01362(7) 0.01956(16) Uani 1 1 d .
O2S O 0.7687(3) 1.4041(2) 0.3236(2) 0.0158(4) Uani 1 1 d .
O1S O 0.2971(2) 0.3693(2) 0.8837(2) 0.0162(4) Uani 1 1 d .
O22 O 0.3684(3) 1.1475(2) 0.2305(2) 0.0162(4) Uani 1 1 d .
O12 O 0.5737(3) 1.8081(2) 0.2872(2) 0.0163(4) Uani 1 1 d .
C22 C 0.3338(3) 1.1007(3) 0.4180(3) 0.0106(5) Uani 1 1 d .
H22 H 0.4195 1.1500 0.4917 0.013 Uiso 1 1 calc R
C12 C 0.4293(3) 1.8427(3) 0.1094(3) 0.0112(5) Uani 1 1 d .
H12 H 0.4441 1.9342 0.1529 0.013 Uiso 1 1 calc R
C21 C 0.3602(3) 1.1921(3) 0.3223(2) 0.0089(5) Uani 1 1 d .
C11 C 0.4656(3) 1.7500(3) 0.1985(2) 0.0097(5) Uani 1 1 d .
C21S C 0.7696(4) 1.1547(3) 0.2727(3) 0.0192(6) Uani 1 1 d .
H21A H 0.6837 1.1332 0.2012 0.029 Uiso 1 1 calc R
H21B H 0.7628 1.0677 0.3032 0.029 Uiso 1 1 calc R
H21C H 0.8696 1.1977 0.2558 0.029 Uiso 1 1 calc R
C22S C 0.9414(4) 1.3122(3) 0.4806(3) 0.0148(6) Uani 1 1 d .
H22A H 1.0242 1.3503 0.4434 0.022 Uiso 1 1 calc R
H22B H 0.9439 1.2260 0.5084 0.022 Uiso 1 1 calc R
H22C H 0.9578 1.3817 0.5465 0.022 Uiso 1 1 calc R
C12S C 0.0290(4) 0.3971(4) 0.8350(3) 0.0181(6) Uani 1 1 d .
H12A H 0.0431 0.4116 0.9188 0.027 Uiso 1 1 calc R
H12B H -0.0825 0.3477 0.7935 0.027 Uiso 1 1 calc R
H12C H 0.0697 0.4884 0.8099 0.027 Uiso 1 1 calc R
C11S C 0.0435(4) 0.1421(3) 0.8639(3) 0.0163(6) Uani 1 1 d .
H11A H 0.0912 0.0752 0.8541 0.024 Uiso 1 1 calc R
H11B H -0.0688 0.0979 0.8238 0.024 Uiso 1 1 calc R
H11C H 0.0599 0.1697 0.9469 0.024 Uiso 1 1 calc R

loop_
_atom_site_aniso_label
_atom_site_aniso_U_11
_atom_site_aniso_U_22
_atom_site_aniso_U_33
_atom_site_aniso_U_23
_atom_site_aniso_U_13
_atom_site_aniso_U_12
Pt1 0.00699(6) 0.00679(6) 0.00670(6) 0.00197(4) 0.00190(4) 0.00280(4)
Cl1 0.0086(3) 0.0134(3) 0.0133(3) 0.0019(3) 0.0009(2) 0.0020(2)
Cl2 0.0134(3) 0.0137(3) 0.0115(3) 0.0033(3) 0.0053(2) 0.0080(3)
S2S 0.0110(3) 0.0126(3) 0.0122(3) 0.0032(3) 0.0044(3) 0.0048(3)
S1S 0.0118(3) 0.0192(4) 0.0114(3) 0.0035(3) 0.0033(3) 0.0060(3)
O11 0.0128(10) 0.0107(10) 0.0103(10) 0.0047(8) 0.0026(8) 0.0046(8)
N1 0.0123(11) 0.0119(12) 0.0085(11) -0.0002(9) 0.0037(9) 0.0051(10)
N2 0.0107(11) 0.0094(12) 0.0104(11) 0.0031(9) 0.0035(9) 0.0034(9)
O21 0.0141(10) 0.0079(10) 0.0068(9) 0.0025(8) 0.0015(8) 0.0038(8)
Cl11 0.0155(3) 0.0129(3) 0.0153(3) 0.0057(3) 0.0081(3) 0.0075(3)
Cl22 0.0191(3) 0.0096(3) 0.0166(3) 0.0040(3) 0.0041(3) 0.0077(3)
Cl21 0.0173(3) 0.0169(4) 0.0252(4) 0.0090(3) 0.0132(3) 0.0082(3)
Cl12 0.0113(3) 0.0216(4) 0.0215(4) 0.0126(3) 0.0004(3) 0.0033(3)
O2S 0.0187(11) 0.0142(11) 0.0185(11) 0.0057(9) 0.0071(9) 0.0095(9)
O1S 0.0090(9) 0.0178(11) 0.0185(11) 0.0048(9) 0.0020(8) 0.0029(8)
O22 0.0238(11) 0.0108(10) 0.0152(11) 0.0029(8) 0.0085(9) 0.0063(9)
O12 0.0176(10) 0.0079(10) 0.0181(11) 0.0027(8) -0.0006(9) 0.0030(8)
C22 0.0111(12) 0.0086(13) 0.0126(13) 0.0038(11) 0.0039(10) 0.0041(11)
C12 0.0113(13) 0.0125(14) 0.0095(13) 0.0028(11) 0.0031(10) 0.0041(11)
C21 0.0070(12) 0.0061(12) 0.0121(13) 0.0029(10) 0.0014(10) 0.0016(10)
C11 0.0112(12) 0.0078(13) 0.0094(13) 0.0011(10) 0.0025(10) 0.0036(10)
C21S 0.0272(16) 0.0126(15) 0.0165(15) 0.0003(12) 0.0075(13) 0.0060(13)
C22S 0.0125(13) 0.0129(14) 0.0155(14) 0.0002(11) -0.0008(11) 0.0048(11)
C12S 0.0151(14) 0.0202(16) 0.0229(17) 0.0094(13) 0.0079(12) 0.0087(13)
C11S 0.0140(13) 0.0125(14) 0.0160(15) -0.0016(12) 0.0013(11) 0.0009(11)

loop_
_atom_type_symbol
_atom_type_description
_atom_type_scat_dispersion_real
_atom_type_scat_dispersion_imag
_atom_type_scat_source
C C 0.0033 0.0016 'International Tables Vol C Tables 4.2.6.8 and 6.1.1.4'
H H 0.0000 0.0000 'International Tables Vol C Tables 4.2.6.8 and 6.1.1.4'
N N 0.0061 0.0033 'International Tables Vol C Tables 4.2.6.8 and 6.1.1.4'
O O 0.0106 0.0060 'International Tables Vol C Tables 4.2.6.8 and 6.1.1.4'
S S 0.1246 0.1234 'International Tables Vol C Tables 4.2.6.8 and 6.1.1.4'
Cl Cl 0.1484 0.1585 'International Tables Vol C Tables 4.2.6.8 and 6.1.1.4'
Pt Pt -1.7033 8.3905 'International Tables Vol C Tables 4.2.6.8 and 6.1.1.4'

loop_
_geom_angle_atom_site_label_1
_geom_angle_atom_site_label_2
_geom_angle_atom_site_label_3
_geom_angle
O11 Pt1 O21 176.16(8)
O11 Pt1 N1 84.34(10)
O21 Pt1 N1 98.27(9)
O11 Pt1 N2 97.21(9)
O21 Pt1 N2 85.61(9)
N1 Pt1 N2 90.45(10)
O11 Pt1 Cl1 87.10(7)
O21 Pt1 Cl1 90.11(6)
N1 Pt1 Cl1 89.38(7)
N2 Pt1 Cl1 175.64(7)
O11 Pt1 Cl2 90.84(6)
O21 Pt1 Cl2 86.61(6)
N1 Pt1 Cl2 175.03(7)
N2 Pt1 Cl2 88.94(7)
Cl1 Pt1 Cl2 91.60(3)
O2S S2S C21S 105.64(15)
O2S S2S C22S 106.81(14)
C21S S2S C22S 97.14(16)
O1S S1S C12S 105.47(15)
O1S S1S C11S 105.58(14)
C12S S1S C11S 100.20(15)
C11 O11 Pt1 124.24(19)
C21 O21 Pt1 124.55(18)
C21 C22 Cl22 111.5(2)
C21 C22 Cl21 108.87(19)
Cl22 C22 Cl21 109.99(16)
C11 C12 Cl12 113.9(2)
C11 C12 Cl11 106.9(2)
Cl12 C12 Cl11 110.74(16)
O22 C21 O21 129.2(3)
O22 C21 C22 122.3(3)
O21 C21 C22 108.5(2)
O12 C11 O11 129.3(3)
O12 C11 C12 117.5(3)
O11 C11 C12 113.2(2)

loop_
_geom_bond_atom_site_label_1
_geom_bond_atom_site_label_2
_geom_bond_distance
Pt1 O11 2.002(2)
Pt1 O21 2.017(2)
Pt1 N1 2.039(2)
Pt1 N2 2.047(3)
Pt1 Cl1 2.3077(7)
Pt1 Cl2 2.3137(7)
S2S O2S 1.515(2)
S2S C21S 1.776(3)
S2S C22S 1.786(3)
S1S O1S 1.518(2)
S1S C12S 1.776(3)
S1S C11S 1.791(3)
O11 C11 1.284(4)
O21 C21 1.298(3)
Cl11 C12 1.779(3)
Cl22 C22 1.762(3)
Cl21 C22 1.783(3)
Cl12 C12 1.758(3)
O22 C21 1.205(4)
O12 C11 1.222(4)
C22 C21 1.546(4)
C12 C11 1.542(4)

loop_
_geom_hbond_atom_site_label_D
_geom_hbond_atom_site_label_H
_geom_hbond_atom_site_label_A
_geom_hbond_distance_DH
_geom_hbond_distance_HA
_geom_hbond_distance_DA
_geom_hbond_angle_DHA
_geom_hbond_site_symmetry_A
N1 H1A O1S 0.91 2.11 2.974(3) 157.4 1_564
N1 H1B O22 0.91 2.06 2.813(3) 139.2 .
N1 H1B Cl11 0.91 2.74 3.283(3) 119.6 2_685
N1 H1C O1S 0.91 1.91 2.788(3) 161.0 2_676
N2 H2A O12 0.91 2.04 2.771(3) 136.5 .
N2 H2B O2S 0.91 1.89 2.802(3) 176.4 .
N2 H2C O21 0.91 2.52 3.405(3) 163.0 2_686
N2 H2C Cl2 0.91 2.71 3.343(3) 127.1 2_686

loop_
_geom_torsion_atom_site_label_1
_geom_torsion_atom_site_label_2
_geom_torsion_atom_site_label_3
_geom_torsion_atom_site_label_4
_geom_torsion
N1 Pt1 O11 C11 -113.4(2)
N2 Pt1 O11 C11 -23.7(2)
Cl1 Pt1 O11 C11 156.9(2)
Cl2 Pt1 O11 C11 65.3(2)
N1 Pt1 O21 C21 -23.0(2)
N2 Pt1 O21 C21 -112.8(2)
Cl1 Pt1 O21 C21 66.4(2)
Cl2 Pt1 O21 C21 158.0(2)
Pt1 O21 C21 O22 10.8(4)
Pt1 O21 C21 C22 -171.12(17)
Cl22 C22 C21 O22 4.9(4)
Cl21 C22 C21 O22 -116.7(3)
Cl22 C22 C21 O21 -173.36(19)
Cl21 C22 C21 O21 65.1(3)
Pt1 O11 C11 O12 2.9(4)
Pt1 O11 C11 C12 -177.51(17)
Cl12 C12 C11 O12 -158.8(2)
Cl11 C12 C11 O12 78.5(3)
Cl12 C12 C11 O11 21.6(3)
Cl11 C12 C11 O11 -101.1(2)
